data_1549929
loop_
_publ_author_name
'Mallo, Neil'
'Foley, Eric D.'
'Iranmanesh, Hasti'
'Kennedy, Aaron D. W.'
'Luis, Ena T.'
'Ho, Junming'
'Harper, Jason B.'
'Beves, Jonathon E.'

_publ_section_title
;
 Structure-function relationships of donor-acceptor Stenhouse adduct
 photochromic switches.
;
_journal_issue 43
_journal_name_full 'Chemical science'
_journal_page_first 8242
_journal_page_last 8252
_journal_paper_doi 10.1039/c8sc03218a
_journal_volume 9
_journal_year 2018
_chemical_formula_moiety 'C15 H19 N3 O4, 0.5(C H2 Cl2), 0.56(H2 O)'
_chemical_formula_sum 'C15.5 H20.27 Cl N3 O4.64'
_chemical_formula_weight 358.23
_space_group_crystal_system triclinic
_space_group_IT_number 2
_space_group_name_Hall '-P 1'
_space_group_name_H-M_alt 'P -1'
_symmetry_space_group_name_Hall '-P 1'
_symmetry_space_group_name_H-M 'P -1'
_atom_sites_solution_hydrogens mixed
_atom_sites_solution_primary dual
_audit_creation_date 2018-04-19
_audit_creation_method
;
Olex2 1.2
(compiled 2017.01.04 svn.r3372 for OlexSys, GUI svn.r5337)
;
_audit_update_record
;
2018-04-24 deposited with the CCDC.
2018-08-29 downloaded from the CCDC.
;
_cell_angle_alpha 89.03(3)
_cell_angle_beta 85.92(3)
_cell_angle_gamma 75.68(3)
_cell_formula_units_Z 4
_cell_length_a 10.420(2)
_cell_length_b 13.200(3)
_cell_length_c 13.900(3)
_cell_measurement_reflns_used 10155
_cell_measurement_temperature 100
_cell_measurement_theta_max 29.57
_cell_measurement_theta_min 1.469
_cell_volume 1847.8(7)
_computing_cell_refinement 'XDS (Kabsch, 1993)'
_computing_data_collection 'BluIce (McPhillips, 2002)'
_computing_data_reduction 'XDS (Kabsch, 1993)'
_computing_molecular_graphics 'Olex2 (Dolomanov et al., 2009)'
_computing_publication_material 'Olex2 (Dolomanov et al., 2009)'
_computing_structure_refinement 'ShelXL (Sheldrick, 2015)'
_computing_structure_solution 'ShelXT (Sheldrick, 2015)'
_diffrn_ambient_temperature 100
_diffrn_measured_fraction_theta_full 0.997
_diffrn_measured_fraction_theta_max 0.995
_diffrn_measurement_device_type MX1
_diffrn_measurement_method 'Phi Scan'
_diffrn_radiation_monochromator 'Silicon Double Crystal'
_diffrn_radiation_type MoK\a
_diffrn_radiation_wavelength 0.71073
_diffrn_reflns_av_R_equivalents 0.0456
_diffrn_reflns_av_unetI/netI 0.0271
_diffrn_reflns_Laue_measured_fraction_full 0.997
_diffrn_reflns_Laue_measured_fraction_max 0.995
_diffrn_reflns_limit_h_max 13
_diffrn_reflns_limit_h_min -13
_diffrn_reflns_limit_k_max 17
_diffrn_reflns_limit_k_min -17
_diffrn_reflns_limit_l_max 18
_diffrn_reflns_limit_l_min -18
_diffrn_reflns_number 61226
_diffrn_reflns_point_group_measured_fraction_full 0.997
_diffrn_reflns_point_group_measured_fraction_max 0.995
_diffrn_reflns_theta_full 25.242
_diffrn_reflns_theta_max 28.271
_diffrn_reflns_theta_min 1.469
_diffrn_source 'MX1 Beamline Australian Synchrotron'
_diffrn_standards_number 0
_exptl_absorpt_coefficient_mu 0.233
_exptl_absorpt_correction_type none
_exptl_crystal_colour 'clear light colourless'
_exptl_crystal_colour_lustre clear
_exptl_crystal_colour_modifier light
_exptl_crystal_colour_primary colourless
_exptl_crystal_density_diffrn 1.288
_exptl_crystal_description plate
_exptl_crystal_F_000 753
_exptl_crystal_size_max 0.9
_exptl_crystal_size_mid 0.2
_exptl_crystal_size_min 0.01
_refine_diff_density_max 2.362
_refine_diff_density_min -0.949
_refine_diff_density_rms 0.125
_refine_ls_extinction_method none
_refine_ls_goodness_of_fit_ref 1.042
_refine_ls_hydrogen_treatment constr
_refine_ls_matrix_type full
_refine_ls_number_parameters 465
_refine_ls_number_reflns 9130
_refine_ls_number_restraints 43
_refine_ls_restrained_S_all 1.068
_refine_ls_R_factor_all 0.1089
_refine_ls_R_factor_gt 0.0935
_refine_ls_shift/su_max 0.000
_refine_ls_shift/su_mean 0.000
_refine_ls_structure_factor_coef Fsqd
_refine_ls_weighting_details 'w=1/[\s^2^(Fo^2^)+(0.1886P)^2^+2.1259P] where P=(Fo^2^+2Fc^2^)/3'
_refine_ls_weighting_scheme calc
_refine_ls_wR_factor_gt 0.2851
_refine_ls_wR_factor_ref 0.3019
_reflns_Friedel_coverage 0.000
_reflns_number_gt 7177
_reflns_number_total 9130
_reflns_threshold_expression 'I > 2\s(I)'
_cod_data_source_file c8sc03218a2.cif
_cod_data_source_block 12b
_cod_depositor_comments 'Adding full bibliography for 1549921--1549929.cif.'
_cod_original_cell_volume 1847.7(7)
_cod_original_formula_sum 'C15.50 H20.27 Cl N3 O4.64'
_cod_database_code 1549929
_shelx_shelxl_version_number 2016/6
_shelx_space_group_comment
;
The symmetry employed for this shelxl refinement is uniquely defined
by the following loop, which should always be used as a source of
symmetry information in preference to the above space-group names.
They are only intended as comments.
;
_olex2_refinement_description
;
1. Fixed Uiso
 At 1.2 times of:
  All C(H) groups, All C(H,H) groups, All C(H,H,H,H) groups, All N(H) groups
 At 1.5 times of:
  All C(H,H,H) groups, All O(H,H) groups
2. Rigid bond restraints
 C14, C15
 with sigma for 1-2 distances of 0.01 and sigma for 1-3 distances of 0.01
3. Uiso/Uaniso restraints and constraints
C15 \\sim C14: within 1.7A with sigma of 0.005 and sigma for terminal atoms of
0.08
C13 \\sim C12: within 1.7A with sigma of 0.004 and sigma for terminal atoms of
0.08
Uanis(N3) \\sim Ueq, Uanis(C15) \\sim Ueq, Uanis(C14) \\sim Ueq, Uanis(C13)
\\sim Ueq, Uanis(C12) \\sim Ueq: with sigma of 0.01 and sigma for terminal
atoms of 0.2
Uanis(C14) \\sim Ueq, Uanis(C13) \\sim Ueq: with sigma of 0.01 and sigma for
terminal atoms of 0.2
4. Others
 Sof(H31C)=Sof(H31D)=Sof(Cl1A)=Sof(Cl2A)=1-FVAR(1)
 Sof(H31A)=Sof(H31B)=Sof(Cl2)=Sof(Cl1)=FVAR(1)
 Fixed Sof: O10(0.64691) H10A(0.64691) H10B(0.64691) O9(0.46361) H9A(0.46361)
 H9B(0.46361)
5.a Riding coordinates:
 O10(H10A,H10B), O9(H9A,H9B)
5.b Ternary CH refined with riding coordinates:
 N3(H3), N6(H6), C22(H22), C11(H11), C7(H7), C26(H26)
5.c Secondary CH2 refined with riding coordinates:
 C12(H12A,H12B), C27(H27A,H27B), C15(H15A,H15B), C30(H30A,H30B), C31(H31A,
 H31B), C31(H31C,H31D), C28(H28A,H28B), C13(H13A,H13B), C29(H29A,H29B),
 C14(H14A,H14B)
5.d Aromatic/amide H refined with riding coordinates:
 C10(H10), C9(H9), C25(H25), C24(H24)
5.e Idealised Me refined as rotating group:
 C2(H2A,H2B,H2C), C17(H17A,H17B,H17C), C3(H3A,H3B,H3C), C18(H18A,H18B,H18C)
;
_olex2_submission_special_instructions 'No special instructions were received'

loop_
_space_group_symop_operation_xyz
'x, y, z'
'-x, -y, -z'

loop_
_atom_site_label
_atom_site_type_symbol
_atom_site_fract_x
_atom_site_fract_y
_atom_site_fract_z
_atom_site_U_iso_or_equiv
_atom_site_adp_type
_atom_site_occupancy
_atom_site_site_symmetry_order
_atom_site_calc_flag
_atom_site_refinement_flags_posn
_atom_site_refinement_flags_adp
_atom_site_refinement_flags_occupancy
_atom_site_disorder_assembly
_atom_site_disorder_group
O2 O 0.50037(19) 0.37034(15) 0.58938(14) 0.0299(4) Uani 1 1 d . . . . .
O7 O 0.70744(19) 0.43472(17) 1.00350(15) 0.0349(5) Uani 1 1 d . . . . .
O3 O 0.6941(2) 0.04696(15) 0.43719(15) 0.0327(4) Uani 1 1 d . . . . .
O6 O 0.64729(19) 0.19973(17) 0.77064(16) 0.0368(5) Uani 1 1 d . . . . .
O4 O 0.3435(2) 0.30357(18) 0.41324(16) 0.0388(5) Uani 1 1 d . . . . .
O1 O 0.9283(2) 0.29433(19) 0.4598(2) 0.0468(6) Uani 1 1 d . . . . .
O5 O 1.06201(19) 0.2238(2) 0.83488(18) 0.0468(6) Uani 1 1 d . . . . .
N1 N 0.7142(2) 0.33351(17) 0.52391(17) 0.0292(5) Uani 1 1 d . . . . .
N4 N 0.8557(2) 0.2132(2) 0.80039(18) 0.0324(5) Uani 1 1 d . . . . .
N2 N 0.8120(2) 0.17032(18) 0.45305(18) 0.0303(5) Uani 1 1 d . . . . .
O8 O 0.4983(3) 0.1943(2) 0.9944(2) 0.0517(6) Uani 1 1 d . . . . .
N3 N 0.4349(3) 0.05852(19) 0.67112(17) 0.0322(5) Uani 1 1 d . U . . .
H3 H 0.395168 0.018809 0.627891 0.039 Uiso 1 1 calc R . . . .
N6 N 0.4082(3) 0.5176(2) 0.82215(17) 0.0362(5) Uani 1 1 d . . . . .
H6 H 0.360684 0.542251 0.884067 0.043 Uiso 1 1 calc R . . . .
N5 N 0.8842(2) 0.3261(2) 0.92107(19) 0.0385(6) Uani 1 1 d . . . . .
C6 C 0.5852(2) 0.20660(19) 0.51455(17) 0.0240(5) Uani 1 1 d . . . . .
C4 C 0.5930(2) 0.30617(19) 0.54567(18) 0.0252(5) Uani 1 1 d . . . . .
C21 C 0.6646(2) 0.3193(2) 0.88875(18) 0.0255(5) Uani 1 1 d . . . . .
C22 C 0.5173(2) 0.3531(2) 0.90726(18) 0.0250(5) Uani 1 1 d . . . . .
H22 H 0.498383 0.405946 0.958446 0.030 Uiso 1 1 calc R . . . .
C20 C 0.7466(2) 0.3630(2) 0.94086(19) 0.0294(5) Uani 1 1 d . . . . .
C11 C 0.4036(3) 0.1696(2) 0.63828(19) 0.0276(5) Uani 1 1 d . . . . .
H11 H 0.443760 0.210644 0.679872 0.033 Uiso 1 1 calc R . . . .
C5 C 0.6924(2) 0.1371(2) 0.46737(18) 0.0260(5) Uani 1 1 d . . . . .
C19 C 0.7162(2) 0.2423(2) 0.81785(19) 0.0281(5) Uani 1 1 d . . . . .
C7 C 0.4544(2) 0.1802(2) 0.53235(18) 0.0252(5) Uani 1 1 d . . . . .
H7 H 0.461956 0.112910 0.500846 0.030 Uiso 1 1 calc R . . . .
C1 C 0.8239(3) 0.2676(2) 0.4781(2) 0.0319(6) Uani 1 1 d . . . . .
C26 C 0.4373(3) 0.4008(2) 0.8217(2) 0.0316(6) Uani 1 1 d . . . . .
H26 H 0.487095 0.373831 0.761126 0.038 Uiso 1 1 calc R . . . .
C16 C 0.9410(3) 0.2523(3) 0.8511(2) 0.0350(6) Uani 1 1 d . . . . .
C23 C 0.4519(3) 0.2651(2) 0.9412(2) 0.0357(6) Uani 1 1 d . . . . .
C10 C 0.2563(3) 0.2170(3) 0.6396(2) 0.0372(6) Uani 1 1 d . . . . .
H10 H 0.196710 0.211178 0.691298 0.045 Uiso 1 1 calc R . . . .
C8 C 0.3378(3) 0.2589(2) 0.4906(2) 0.0314(5) Uani 1 1 d . . . . .
C12 C 0.5824(3) 0.0086(2) 0.6683(2) 0.0386(6) Uani 1 1 d . U . . .
H12A H 0.616901 -0.015236 0.603748 0.046 Uiso 1 1 calc R . . . .
H12B H 0.630645 0.057249 0.689758 0.046 Uiso 1 1 calc R . . . .
C9 C 0.2209(3) 0.2683(3) 0.5584(2) 0.0379(6) Uani 1 1 d . . . . .
H9 H 0.134944 0.304633 0.546565 0.045 Uiso 1 1 calc R . . . .
C25 C 0.3130(3) 0.3610(3) 0.8343(3) 0.0429(8) Uani 1 1 d . . . . .
H25 H 0.237705 0.387309 0.800779 0.051 Uiso 1 1 calc R . . . .
C2 C 0.7228(3) 0.4392(2) 0.5493(3) 0.0404(7) Uani 1 1 d . . . . .
H2A H 0.642033 0.488767 0.535300 0.061 Uiso 1 1 calc GR . . . .
H2B H 0.796188 0.455939 0.512272 0.061 Uiso 1 1 calc GR . . . .
H2C H 0.735931 0.441751 0.616751 0.061 Uiso 1 1 calc GR . . . .
C27 C 0.5296(4) 0.5588(3) 0.8119(2) 0.0439(7) Uani 1 1 d . . . . .
H27A H 0.589363 0.526028 0.758356 0.053 Uiso 1 1 calc R . . . .
H27B H 0.576472 0.548579 0.870488 0.053 Uiso 1 1 calc R . . . .
C24 C 0.3231(3) 0.2853(3) 0.8977(3) 0.0441(8) Uani 1 1 d . . . . .
H24 H 0.258115 0.249392 0.913057 0.053 Uiso 1 1 calc R . . . .
C17 C 0.9147(3) 0.1365(3) 0.7248(3) 0.0471(8) Uani 1 1 d . . . . .
H17A H 0.976431 0.078673 0.752044 0.071 Uiso 1 1 calc GR . . . .
H17B H 0.960421 0.168632 0.675388 0.071 Uiso 1 1 calc GR . . . .
H17C H 0.846038 0.111861 0.697331 0.071 Uiso 1 1 calc GR . . . .
C3 C 0.9278(3) 0.1010(3) 0.4028(3) 0.0471(8) Uani 1 1 d . . . . .
H3A H 0.917647 0.030708 0.404618 0.071 Uiso 1 1 calc GR . . . .
H3B H 1.006309 0.103805 0.433866 0.071 Uiso 1 1 calc GR . . . .
H3C H 0.935680 0.123133 0.336960 0.071 Uiso 1 1 calc GR . . . .
C15 C 0.3834(5) 0.0423(3) 0.7733(2) 0.0532(9) Uani 1 1 d . U . . .
H15A H 0.392731 0.097722 0.815135 0.064 Uiso 1 1 calc R . . . .
H15B H 0.290517 0.041144 0.775393 0.064 Uiso 1 1 calc R . . . .
C18 C 0.9752(3) 0.3678(4) 0.9750(3) 0.0683(14) Uani 1 1 d . . . . .
H18A H 0.925181 0.418735 1.020656 0.102 Uiso 1 1 calc GR . . . .
H18B H 1.028470 0.400073 0.931089 0.102 Uiso 1 1 calc GR . . . .
H18C H 1.031807 0.311904 1.008542 0.102 Uiso 1 1 calc GR . . . .
C30 C 0.3236(5) 0.5700(3) 0.7432(3) 0.0605(11) Uani 1 1 d . . . . .
H30A H 0.229907 0.580317 0.762338 0.073 Uiso 1 1 calc R . . . .
H30B H 0.344221 0.529078 0.684274 0.073 Uiso 1 1 calc R . . . .
C31 C 1.0868(4) 0.3979(4) 0.2996(3) 0.0642(11) Uani 1 1 d . . . . .
H31A H 1.025610 0.354325 0.315025 0.077 Uiso 0.500(6) 1 calc R . P A -1
H31B H 1.150425 0.387260 0.348714 0.077 Uiso 0.500(6) 1 calc R . P A -1
H31C H 1.174910 0.385300 0.322925 0.077 Uiso 0.500(6) 1 calc R . P A 1
H31D H 1.026074 0.389864 0.353726 0.077 Uiso 0.500(6) 1 calc R . P A 1
C28 C 0.4713(6) 0.6743(3) 0.7928(3) 0.0665(12) Uani 1 1 d . . . . .
H28A H 0.438027 0.711626 0.852517 0.080 Uiso 1 1 calc R . . . .
H28B H 0.537243 0.705835 0.760331 0.080 Uiso 1 1 calc R . . . .
C13 C 0.5919(5) -0.0822(3) 0.7371(3) 0.0672(11) Uani 1 1 d . U . . .
H13A H 0.668271 -0.090037 0.775147 0.081 Uiso 1 1 calc R . . . .
H13B H 0.600236 -0.146708 0.702008 0.081 Uiso 1 1 calc R . . . .
C29 C 0.3612(7) 0.6756(4) 0.7299(4) 0.0883(18) Uani 1 1 d . . . . .
H29A H 0.389466 0.684760 0.663004 0.106 Uiso 1 1 calc R . . . .
H29B H 0.285320 0.732756 0.748046 0.106 Uiso 1 1 calc R . . . .
O10 O 0.2201(9) 0.0435(6) 1.0115(5) 0.113(3) Uani 0.6469 1 d . . P . .
H10A H 0.270671 0.038007 1.057676 0.169 Uiso 0.6469 1 d R . P . .
H10B H 0.258961 0.002527 0.966066 0.169 Uiso 0.6469 1 d R . P . .
C14 C 0.4630(7) -0.0561(5) 0.8020(4) 0.0995(17) Uani 1 1 d . U . . .
H14A H 0.415326 -0.109968 0.796112 0.119 Uiso 1 1 calc R . . . .
H14B H 0.482957 -0.052934 0.868794 0.119 Uiso 1 1 calc R . . . .
O9 O 0.1418(8) -0.1003(9) 0.8916(7) 0.103(3) Uani 0.4636 1 d . . P B 1
H9A H 0.071638 -0.108146 0.922657 0.154 Uiso 0.4636 1 d R . P B 1
H9B H 0.165758 -0.049646 0.915528 0.154 Uiso 0.4636 1 d R . P B 1
Cl2 Cl 1.0028(4) 0.5249(3) 0.2971(4) 0.0778(13) Uani 0.500(6) 1 d . . P A -1
Cl1 Cl 1.1751(3) 0.3610(3) 0.1787(2) 0.0833(12) Uani 0.500(6) 1 d . . P A -1
Cl1A Cl 1.0873(5) 0.3073(4) 0.2162(2) 0.116(2) Uani 0.500(6) 1 d . . P A 1
Cl2A Cl 1.0407(7) 0.5266(6) 0.2575(6) 0.126(3) Uani 0.500(6) 1 d . . P A 1

loop_
_atom_site_aniso_label
_atom_site_aniso_U_11
_atom_site_aniso_U_22
_atom_site_aniso_U_33
_atom_site_aniso_U_23
_atom_site_aniso_U_13
_atom_site_aniso_U_12
O2 0.0315(9) 0.0296(9) 0.0284(9) -0.0088(7) 0.0013(7) -0.0075(7)
O7 0.0236(9) 0.0500(12) 0.0327(10) -0.0247(9) 0.0046(7) -0.0126(8)
O3 0.0309(9) 0.0305(9) 0.0374(10) -0.0128(8) 0.0012(8) -0.0090(7)
O6 0.0245(9) 0.0455(11) 0.0430(11) -0.0248(9) -0.0029(8) -0.0115(8)
O4 0.0345(10) 0.0485(12) 0.0332(10) 0.0022(9) -0.0071(8) -0.0086(9)
O1 0.0275(10) 0.0471(13) 0.0697(16) -0.0094(11) 0.0040(10) -0.0182(9)
O5 0.0173(9) 0.0720(16) 0.0508(13) -0.0319(12) 0.0062(8) -0.0110(9)
N1 0.0271(10) 0.0287(11) 0.0350(12) -0.0084(9) -0.0011(9) -0.0126(8)
N4 0.0190(10) 0.0442(13) 0.0344(12) -0.0231(10) 0.0048(8) -0.0092(9)
N2 0.0233(10) 0.0319(11) 0.0359(12) -0.0078(9) 0.0027(8) -0.0081(8)
O8 0.0513(14) 0.0489(14) 0.0562(15) 0.0057(12) 0.0061(11) -0.0180(11)
N3 0.0426(13) 0.0339(11) 0.0255(10) -0.0038(9) -0.0011(9) -0.0198(10)
N6 0.0405(13) 0.0413(13) 0.0221(10) -0.0093(9) -0.0024(9) -0.0005(10)
N5 0.0167(10) 0.0628(16) 0.0381(13) -0.0313(12) 0.0025(9) -0.0132(10)
C6 0.0241(11) 0.0260(11) 0.0235(11) -0.0052(9) -0.0017(8) -0.0090(9)
C4 0.0265(11) 0.0282(12) 0.0227(11) -0.0050(9) -0.0026(9) -0.0094(9)
C21 0.0166(10) 0.0351(12) 0.0267(11) -0.0121(10) 0.0017(8) -0.0101(9)
C22 0.0157(10) 0.0351(12) 0.0256(11) -0.0115(9) 0.0002(8) -0.0084(9)
C20 0.0187(11) 0.0433(14) 0.0277(12) -0.0171(11) 0.0037(9) -0.0110(10)
C11 0.0265(11) 0.0330(12) 0.0256(11) -0.0070(9) 0.0003(9) -0.0117(10)
C5 0.0250(11) 0.0285(12) 0.0261(11) -0.0050(9) -0.0021(9) -0.0092(9)
C19 0.0190(11) 0.0367(13) 0.0304(12) -0.0144(10) 0.0009(9) -0.0097(9)
C7 0.0246(11) 0.0294(11) 0.0235(11) -0.0077(9) -0.0014(9) -0.0100(9)
C1 0.0253(12) 0.0364(14) 0.0366(14) -0.0043(11) -0.0027(10) -0.0120(10)
C26 0.0247(12) 0.0402(14) 0.0290(13) -0.0145(11) -0.0037(9) -0.0046(10)
C16 0.0179(11) 0.0532(17) 0.0353(14) -0.0213(12) 0.0039(10) -0.0115(11)
C23 0.0257(12) 0.0444(15) 0.0391(15) -0.0142(12) 0.0094(11) -0.0147(11)
C10 0.0278(13) 0.0505(17) 0.0361(14) -0.0099(12) 0.0036(11) -0.0163(12)
C8 0.0258(12) 0.0378(14) 0.0322(13) -0.0070(11) -0.0053(10) -0.0096(10)
C12 0.0536(17) 0.0300(12) 0.0348(14) -0.0045(11) -0.0131(12) -0.0122(12)
C9 0.0246(12) 0.0499(17) 0.0397(15) -0.0067(13) -0.0021(11) -0.0099(11)
C25 0.0185(11) 0.0585(19) 0.0507(18) -0.0290(16) -0.0070(11) -0.0046(11)
C2 0.0401(15) 0.0335(14) 0.0528(18) -0.0121(13) -0.0014(13) -0.0187(12)
C27 0.0561(19) 0.0437(16) 0.0312(14) -0.0049(12) 0.0115(13) -0.0147(14)
C24 0.0214(12) 0.0524(18) 0.062(2) -0.0265(16) 0.0053(12) -0.0162(12)
C17 0.0282(13) 0.062(2) 0.0495(18) -0.0371(16) 0.0066(12) -0.0084(13)
C3 0.0307(14) 0.0439(17) 0.063(2) -0.0142(15) 0.0134(14) -0.0064(12)
C15 0.081(2) 0.0530(18) 0.0292(14) 0.0036(13) 0.0066(15) -0.0260(17)
C18 0.0237(14) 0.112(3) 0.074(3) -0.065(3) 0.0006(15) -0.0216(17)
C30 0.079(3) 0.057(2) 0.0318(16) -0.0083(15) -0.0195(17) 0.0131(19)
C31 0.051(2) 0.081(3) 0.065(3) 0.020(2) -0.0174(19) -0.020(2)
C28 0.104(4) 0.048(2) 0.045(2) 0.0045(16) 0.016(2) -0.020(2)
C13 0.091(3) 0.0472(18) 0.0502(19) 0.0105(16) 0.0036(19) 0.0051(18)
C29 0.119(5) 0.079(3) 0.053(3) 0.025(2) -0.007(3) 0.002(3)
O10 0.133(6) 0.094(5) 0.082(4) 0.003(4) 0.031(4) 0.018(4)
C14 0.120(4) 0.088(3) 0.068(3) 0.027(2) 0.022(3) 0.009(3)
O9 0.050(4) 0.160(9) 0.093(6) -0.023(6) 0.018(4) -0.021(5)
Cl2 0.0536(17) 0.0663(18) 0.107(3) -0.0201(19) -0.0444(17) 0.0095(13)
Cl1 0.0700(17) 0.122(2) 0.0553(14) -0.0108(14) -0.0190(12) -0.0146(15)
Cl1A 0.116(3) 0.132(3) 0.0706(19) -0.0219(19) -0.0270(19) 0.034(3)
Cl2A 0.099(4) 0.132(4) 0.170(6) 0.082(4) -0.078(4) -0.056(3)

loop_
_atom_type_symbol
_atom_type_description
_atom_type_scat_dispersion_real
_atom_type_scat_dispersion_imag
_atom_type_scat_source
C C 0.0033 0.0016 'International Tables Vol C Tables 4.2.6.8 and 6.1.1.4'
H H 0.0000 0.0000 'International Tables Vol C Tables 4.2.6.8 and 6.1.1.4'
Cl Cl 0.1484 0.1585 'International Tables Vol C Tables 4.2.6.8 and 6.1.1.4'
N N 0.0061 0.0033 'International Tables Vol C Tables 4.2.6.8 and 6.1.1.4'
O O 0.0106 0.0060 'International Tables Vol C Tables 4.2.6.8 and 6.1.1.4'

loop_
_geom_angle_atom_site_label_1
_geom_angle_atom_site_label_2
_geom_angle_atom_site_label_3
_geom_angle
C4 N1 C2 118.2(2)
C1 N1 C4 123.6(2)
C1 N1 C2 118.2(2)
C19 N4 C17 119.1(2)
C16 N4 C19 123.7(2)
C16 N4 C17 117.2(2)
C5 N2 C3 119.1(2)
C1 N2 C5 123.9(2)
C1 N2 C3 116.9(2)
C11 N3 H3 107.9
C11 N3 C12 113.0(2)
C11 N3 C15 114.7(2)
C12 N3 H3 107.9
C15 N3 H3 107.9
C15 N3 C12 105.0(3)
C26 N6 H6 107.8
C26 N6 C30 114.5(3)
C27 N6 H6 107.8
C27 N6 C26 113.6(2)
C27 N6 C30 105.1(3)
C30 N6 H6 107.8
C20 N5 C18 119.7(2)
C16 N5 C20 123.7(2)
C16 N5 C18 116.6(2)
C4 C6 C7 116.8(2)
C5 C6 C4 122.1(2)
C5 C6 C7 121.1(2)
O2 C4 N1 118.8(2)
O2 C4 C6 124.4(2)
N1 C4 C6 116.8(2)
C20 C21 C22 120.3(2)
C20 C21 C19 121.9(2)
C19 C21 C22 117.8(2)
C21 C22 H22 107.4
C21 C22 C26 116.7(2)
C21 C22 C23 114.5(2)
C26 C22 H22 107.4
C26 C22 C23 103.0(2)
C23 C22 H22 107.4
O7 C20 N5 117.3(2)
O7 C20 C21 125.4(2)
C21 C20 N5 117.3(2)
N3 C11 H11 109.4
N3 C11 C7 112.0(2)
N3 C11 C10 112.2(2)
C7 C11 H11 109.4
C10 C11 H11 109.4
C10 C11 C7 104.4(2)
O3 C5 N2 117.1(2)
O3 C5 C6 126.3(2)
C6 C5 N2 116.6(2)
O6 C19 N4 119.0(2)
O6 C19 C21 124.3(2)
C21 C19 N4 116.7(2)
C6 C7 C11 117.6(2)
C6 C7 H7 107.1
C6 C7 C8 114.5(2)
C11 C7 H7 107.1
C8 C7 C11 102.9(2)
C8 C7 H7 107.1
O1 C1 N1 121.8(3)
O1 C1 N2 121.3(3)
N2 C1 N1 116.9(2)
N6 C26 C22 111.6(2)
N6 C26 H26 109.5
N6 C26 C25 112.6(2)
C22 C26 H26 109.5
C25 C26 C22 103.9(2)
C25 C26 H26 109.5
O5 C16 N4 121.8(3)
O5 C16 N5 121.5(2)
N4 C16 N5 116.7(2)
O8 C23 C22 125.6(3)
O8 C23 C24 127.5(3)
C24 C23 C22 106.9(3)
C11 C10 H10 123.8
C9 C10 C11 112.4(3)
C9 C10 H10 123.8
O4 C8 C7 124.8(3)
O4 C8 C9 127.2(3)
C9 C8 C7 108.0(2)
N3 C12 H12A 111.1
N3 C12 H12B 111.1
H12A C12 H12B 109.1
C13 C12 N3 103.3(3)
C13 C12 H12A 111.1
C13 C12 H12B 111.1
C10 C9 C8 109.9(3)
C10 C9 H9 125.1
C8 C9 H9 125.1
C26 C25 H25 123.8
C24 C25 C26 112.5(3)
C24 C25 H25 123.8
N1 C2 H2A 109.5
N1 C2 H2B 109.5
N1 C2 H2C 109.5
H2A C2 H2B 109.5
H2A C2 H2C 109.5
H2B C2 H2C 109.5
N6 C27 H27A 111.4
N6 C27 H27B 111.4
N6 C27 C28 101.9(3)
H27A C27 H27B 109.2
C28 C27 H27A 111.4
C28 C27 H27B 111.4
C23 C24 H24 124.7
C25 C24 C23 110.6(3)
C25 C24 H24 124.7
N4 C17 H17A 109.5
N4 C17 H17B 109.5
N4 C17 H17C 109.5
H17A C17 H17B 109.5
H17A C17 H17C 109.5
H17B C17 H17C 109.5
N2 C3 H3A 109.5
N2 C3 H3B 109.5
N2 C3 H3C 109.5
H3A C3 H3B 109.5
H3A C3 H3C 109.5
H3B C3 H3C 109.5
N3 C15 H15A 110.7
N3 C15 H15B 110.7
H15A C15 H15B 108.8
C14 C15 N3 105.2(4)
C14 C15 H15A 110.7
C14 C15 H15B 110.7
N5 C18 H18A 109.5
N5 C18 H18B 109.5
N5 C18 H18C 109.5
H18A C18 H18B 109.5
H18A C18 H18C 109.5
H18B C18 H18C 109.5
N6 C30 H30A 111.1
N6 C30 H30B 111.1
N6 C30 C29 103.4(4)
H30A C30 H30B 109.1
C29 C30 H30A 111.1
C29 C30 H30B 111.1
H31A C31 H31B 108.3
H31A C31 H31C 124.2
H31A C31 H31D 43.6
H31B C31 H31C 25.1
H31B C31 H31D 82.9
H31C C31 H31D 107.6
Cl2 C31 H31A 109.9
Cl2 C31 H31B 109.9
Cl2 C31 H31C 114.9
Cl2 C31 H31D 86.9
Cl2 C31 Cl1 108.9(3)
Cl2 C31 Cl2A 22.0(3)
Cl1 C31 H31A 109.9
Cl1 C31 H31B 109.9
Cl1 C31 H31C 85.4
Cl1 C31 H31D 153.5
Cl1A C31 H31A 65.2
Cl1A C31 H31B 122.8
Cl1A C31 H31C 108.8
Cl1A C31 H31D 108.8
Cl1A C31 Cl2 126.0(3)
Cl1A C31 Cl1 44.7(2)
Cl1A C31 Cl2A 114.0(4)
Cl2A C31 H31A 124.6
Cl2A C31 H31B 114.0
Cl2A C31 H31C 108.8
Cl2A C31 H31D 108.8
Cl2A C31 Cl1 87.7(4)
C27 C28 H28A 110.9
C27 C28 H28B 110.9
H28A C28 H28B 108.9
C29 C28 C27 104.3(4)
C29 C28 H28A 110.9
C29 C28 H28B 110.9
C12 C13 H13A 110.6
C12 C13 H13B 110.6
C12 C13 C14 105.7(4)
H13A C13 H13B 108.7
C14 C13 H13A 110.6
C14 C13 H13B 110.6
C30 C29 H29A 110.2
C30 C29 H29B 110.2
C28 C29 C30 107.4(4)
C28 C29 H29A 110.2
C28 C29 H29B 110.2
H29A C29 H29B 108.5
H10A O10 H10B 109.5
C15 C14 C13 108.8(4)
C15 C14 H14A 109.9
C15 C14 H14B 109.9
C13 C14 H14A 109.9
C13 C14 H14B 109.9
H14A C14 H14B 108.3
H9A O9 H9B 109.5
Cl2A Cl2 C31 84.2(8)
Cl1A Cl1 C31 60.2(2)
Cl1 Cl1A C31 75.1(3)
Cl2 Cl2A C31 73.8(7)

loop_
_geom_bond_atom_site_label_1
_geom_bond_atom_site_label_2
_geom_bond_distance
O2 C4 1.244(3)
O7 C20 1.268(3)
O3 C5 1.264(3)
O6 C19 1.241(3)
O4 C8 1.222(4)
O1 C1 1.232(3)
O5 C16 1.229(3)
N1 C4 1.408(3)
N1 C1 1.376(4)
N1 C2 1.470(3)
N4 C19 1.412(3)
N4 C16 1.373(3)
N4 C17 1.465(3)
N2 C5 1.420(3)
N2 C1 1.373(4)
N2 C3 1.462(4)
O8 C23 1.207(4)
N3 H3 0.9800
N3 C11 1.492(4)
N3 C12 1.513(4)
N3 C15 1.512(4)
N6 H6 0.9800
N6 C26 1.497(4)
N6 C27 1.493(4)
N6 C30 1.506(4)
N5 C20 1.404(3)
N5 C16 1.381(3)
N5 C18 1.462(3)
C6 C4 1.414(3)
C6 C5 1.389(3)
C6 C7 1.491(3)
C21 C22 1.493(3)
C21 C20 1.390(3)
C21 C19 1.408(3)
C22 H22 0.9800
C22 C26 1.537(4)
C22 C23 1.538(4)
C11 H11 0.9800
C11 C7 1.545(4)
C11 C10 1.506(4)
C7 H7 0.9800
C7 C8 1.533(4)
C26 H26 0.9800
C26 C25 1.512(4)
C23 C24 1.473(4)
C10 H10 0.9300
C10 C9 1.334(5)
C8 C9 1.468(4)
C12 H12A 0.9700
C12 H12B 0.9700
C12 C13 1.510(5)
C9 H9 0.9300
C25 H25 0.9300
C25 C24 1.310(6)
C2 H2A 0.9600
C2 H2B 0.9600
C2 H2C 0.9600
C27 H27A 0.9700
C27 H27B 0.9700
C27 C28 1.521(5)
C24 H24 0.9300
C17 H17A 0.9600
C17 H17B 0.9600
C17 H17C 0.9600
C3 H3A 0.9600
C3 H3B 0.9600
C3 H3C 0.9600
C15 H15A 0.9700
C15 H15B 0.9700
C15 C14 1.425(7)
C18 H18A 0.9600
C18 H18B 0.9600
C18 H18C 0.9600
C30 H30A 0.9700
C30 H30B 0.9700
C30 C29 1.543(8)
C31 H31A 0.9700
C31 H31B 0.9700
C31 H31C 0.9700
C31 H31D 0.9700
C31 Cl2 1.689(6)
C31 Cl1 1.868(6)
C31 Cl1A 1.678(7)
C31 Cl2A 1.750(8)
C28 H28A 0.9700
C28 H28B 0.9700
C28 C29 1.488(8)
C13 H13A 0.9700
C13 H13B 0.9700
C13 C14 1.532(8)
C29 H29A 0.9700
C29 H29B 0.9700
O10 H10A 0.8499
O10 H10B 0.8500
C14 H14A 0.9700
C14 H14B 0.9700
O9 H9A 0.8502
O9 H9B 0.8497
Cl2 Cl2A 0.658(7)
Cl1 Cl1A 1.360(6)
